data_1560583
loop_
_publ_author_name
'Haynes, Alyssa S.'
'Liu, Te-Kun'
'Frazer, Laszlo'
'Lin, Jyun-Fan'
'Wang, Shuo-Yu'
'Ketterson, John B.'
'Kanatzidis, Mercouri G.'
'Hsu, Kuei-Fang'

_publ_section_title
;
 Second harmonic generation response of the cubic chalcogenides
 Ba(6&#x2212;x)Srx[Ag(4&#x2212;y)Sn(y/4)](SnS4)4
;
_journal_name_full 'Journal of Solid State Chemistry'
_journal_page_first 119
_journal_page_last 125
_journal_paper_doi 10.1016/j.jssc.2017.01.025
_journal_volume 248
_journal_year 2017
_chemical_formula_moiety 'Ba6 Ag2.6 Sn4.4 S16'
_chemical_formula_sum 'Ag0.22 Ba0.5 S1.33 Sn0.36'
_chemical_formula_weight 178.25
_space_group_IT_number 220
_space_group_name_Hall 'I -4bd 2c 3'
_space_group_name_H-M_alt 'I -4 3 d'
_symmetry_cell_setting cubic
_symmetry_space_group_name_H-M 'I -4 3 d'
_atom_sites_solution_primary direct
_atom_sites_solution_secondary difmap
_audit_creation_method SHELXL-97
_cell_angle_alpha 90.00
_cell_angle_beta 90.00
_cell_angle_gamma 90.00
_cell_formula_units_Z 48
_cell_length_a 14.7432(2)
_cell_length_b 14.7432(2)
_cell_length_c 14.7432(2)
_cell_measurement_reflns_used 4759
_cell_measurement_temperature 296(2)
_cell_measurement_theta_max 28.35
_cell_measurement_theta_min 3.38
_cell_volume 3204.61(8)
_computing_cell_refinement 'Bruker APEX2'
_computing_data_collection 'Bruker APEX2'
_computing_data_reduction 'Bruker APEX2'
_computing_structure_refinement 'SHELXL-97 (Sheldrick, 2008)'
_computing_structure_solution 'SHELXS-97 (Sheldrick, 2008)'
_diffrn_ambient_temperature 296(2)
_diffrn_measured_fraction_theta_full 1.000
_diffrn_measured_fraction_theta_max 1.000
_diffrn_measurement_device_type 'CCD area detector'
_diffrn_measurement_method 'phi and omega scans'
_diffrn_radiation_monochromator graphite
_diffrn_radiation_source 'fine-focus sealed tube'
_diffrn_radiation_type MoK\a
_diffrn_radiation_wavelength 0.71073
_diffrn_reflns_av_R_equivalents 0.0429
_diffrn_reflns_av_sigmaI/netI 0.0170
_diffrn_reflns_limit_h_max 19
_diffrn_reflns_limit_h_min -19
_diffrn_reflns_limit_k_max 19
_diffrn_reflns_limit_k_min -17
_diffrn_reflns_limit_l_max 19
_diffrn_reflns_limit_l_min -16
_diffrn_reflns_number 11660
_diffrn_reflns_theta_full 28.35
_diffrn_reflns_theta_max 28.35
_diffrn_reflns_theta_min 3.38
_exptl_absorpt_coefficient_mu 13.179
_exptl_absorpt_correction_T_max 0.7457
_exptl_absorpt_correction_T_min 0.5225
_exptl_absorpt_correction_type multi-scan
_exptl_absorpt_process_details SADABS
_exptl_crystal_colour red
_exptl_crystal_density_diffrn 4.433
_exptl_crystal_density_method 'not measured'
_exptl_crystal_description block
_exptl_crystal_F_000 3736
_refine_diff_density_max 1.401
_refine_diff_density_min -1.326
_refine_diff_density_rms 0.184
_refine_ls_abs_structure_details 'Flack H D (1983), Acta Cryst. A39, 876-881'
_refine_ls_abs_structure_Flack 0.00(5)
_refine_ls_extinction_coef 0.00131(6)
_refine_ls_extinction_expression Fc^*^=kFc[1+0.001xFc^2^\l^3^/sin(2\q)]^-1/4^
_refine_ls_extinction_method SHELXL
_refine_ls_goodness_of_fit_ref 1.148
_refine_ls_matrix_type full
_refine_ls_number_parameters 27
_refine_ls_number_reflns 673
_refine_ls_number_restraints 0
_refine_ls_restrained_S_all 1.148
_refine_ls_R_factor_all 0.0230
_refine_ls_R_factor_gt 0.0228
_refine_ls_shift/su_max 0.001
_refine_ls_shift/su_mean 0.000
_refine_ls_structure_factor_coef Fsqd
_refine_ls_weighting_details 'calc w=1/[\s^2^(Fo^2^)+(0.0219P)^2^+55.5105P] where P=(Fo^2^+2Fc^2^)/3'
_refine_ls_weighting_scheme calc
_refine_ls_wR_factor_gt 0.0578
_refine_ls_wR_factor_ref 0.0580
_reflns_number_gt 665
_reflns_number_total 673
_reflns_threshold_expression >2sigma(I)
_cod_data_source_file JSSC-2017-248-119.cif
_cod_data_source_block compound_1a
_cod_original_sg_symbol_H-M I-43d
_cod_original_formula_sum 'Ag0.22 Ba0.50 S1.33 Sn0.36'
_cod_database_code 1560583

loop_
_symmetry_equiv_pos_as_xyz
'x, y, z'
'-x+1/2, -y, z+1/2'
'-x, y+1/2, -z+1/2'
'x+1/2, -y+1/2, -z'
'z, x, y'
'z+1/2, -x+1/2, -y'
'-z+1/2, -x, y+1/2'
'-z, x+1/2, -y+1/2'
'y, z, x'
'-y, z+1/2, -x+1/2'
'y+1/2, -z+1/2, -x'
'-y+1/2, -z, x+1/2'
'y+1/4, x+1/4, z+1/4'
'-y+1/4, -x+3/4, z+3/4'
'y+3/4, -x+1/4, -z+3/4'
'-y+3/4, x+3/4, -z+1/4'
'x+1/4, z+1/4, y+1/4'
'-x+3/4, z+3/4, -y+1/4'
'-x+1/4, -z+3/4, y+3/4'
'x+3/4, -z+1/4, -y+3/4'
'z+1/4, y+1/4, x+1/4'
'z+3/4, -y+1/4, -x+3/4'
'-z+3/4, y+3/4, -x+1/4'
'-z+1/4, -y+3/4, x+3/4'
'x+1/2, y+1/2, z+1/2'
'-x+1, -y+1/2, z+1'
'-x+1/2, y+1, -z+1'
'x+1, -y+1, -z+1/2'
'z+1/2, x+1/2, y+1/2'
'z+1, -x+1, -y+1/2'
'-z+1, -x+1/2, y+1'
'-z+1/2, x+1, -y+1'
'y+1/2, z+1/2, x+1/2'
'-y+1/2, z+1, -x+1'
'y+1, -z+1, -x+1/2'
'-y+1, -z+1/2, x+1'
'y+3/4, x+3/4, z+3/4'
'-y+3/4, -x+5/4, z+5/4'
'y+5/4, -x+3/4, -z+5/4'
'-y+5/4, x+5/4, -z+3/4'
'x+3/4, z+3/4, y+3/4'
'-x+5/4, z+5/4, -y+3/4'
'-x+3/4, -z+5/4, y+5/4'
'x+5/4, -z+3/4, -y+5/4'
'z+3/4, y+3/4, x+3/4'
'z+5/4, -y+3/4, -x+5/4'
'-z+5/4, y+5/4, -x+3/4'
'-z+3/4, -y+5/4, x+5/4'

loop_
_atom_site_label
_atom_site_type_symbol
_atom_site_fract_x
_atom_site_fract_y
_atom_site_fract_z
_atom_site_U_iso_or_equiv
_atom_site_adp_type
_atom_site_occupancy
_atom_site_symmetry_multiplicity
_atom_site_calc_flag
_atom_site_refinement_flags
_atom_site_disorder_assembly
_atom_site_disorder_group
Ba1 Ba 0.76769(4) 0.5000 0.2500 0.0246(2) Uani 1 2 d S . .
Sn1 Sn 0.97924(3) 0.52076(3) 0.47924(3) 0.0158(2) Uani 1 3 d S . .
Sn2 Sn 0.7500 0.3750 0.5000 0.0271(4) Uani 0.11 4 d SP . .
Ag1 Ag 0.7500 0.3750 0.5000 0.0271(4) Uani 0.60 4 d SP . .
Ag1A Ag 0.7500 0.3257(10) 0.5000 0.0271(4) Uani 0.07 2 d SP . .
Ag1B Ag 0.7500 0.2474(10) 0.5000 0.0271(4) Uani 0.07 2 d SP . .
S1 S 0.88688(12) 0.61312(12) 0.38688(12) 0.0250(7) Uani 1 3 d S . .
S2 S 0.89101(11) 0.43447(11) 0.58578(11) 0.0177(3) Uani 1 1 d . . .

loop_
_atom_site_aniso_label
_atom_site_aniso_U_11
_atom_site_aniso_U_22
_atom_site_aniso_U_33
_atom_site_aniso_U_23
_atom_site_aniso_U_13
_atom_site_aniso_U_12
Ba1 0.0228(3) 0.0154(3) 0.0357(4) -0.0052(2) 0.000 0.000
Sn1 0.0158(2) 0.0158(2) 0.0158(2) 0.00007(16) -0.00007(16) 0.00007(16)
Sn2 0.0173(4) 0.0467(10) 0.0173(4) 0.000 0.000 0.000
Ag1 0.0173(4) 0.0467(10) 0.0173(4) 0.000 0.000 0.000
Ag1A 0.0173(4) 0.0467(10) 0.0173(4) 0.000 0.000 0.000
Ag1B 0.0173(4) 0.0467(10) 0.0173(4) 0.000 0.000 0.000
S1 0.0250(7) 0.0250(7) 0.0250(7) 0.0058(7) -0.0058(7) 0.0058(7)
S2 0.0168(7) 0.0202(8) 0.0159(7) 0.0003(6) 0.0015(6) -0.0033(6)

loop_
_atom_type_symbol
_atom_type_description
_atom_type_scat_dispersion_real
_atom_type_scat_dispersion_imag
_atom_type_scat_source
S S 0.1246 0.1234 'International Tables Vol C Tables 4.2.6.8 and 6.1.1.4'
Ag Ag -0.8971 1.1015 'International Tables Vol C Tables 4.2.6.8 and 6.1.1.4'
Sn Sn -0.6537 1.4246 'International Tables Vol C Tables 4.2.6.8 and 6.1.1.4'
Ba Ba -0.3244 2.2819 'International Tables Vol C Tables 4.2.6.8 and 6.1.1.4'

loop_
_geom_angle_atom_site_label_1
_geom_angle_atom_site_label_2
_geom_angle_atom_site_label_3
_geom_angle
_geom_angle_site_symmetry_1
_geom_angle_site_symmetry_3
S1 Ba1 S1 112.26(5) . 28_455
S1 Ba1 S2 156.46(5) . 41_444
S1 Ba1 S2 74.48(5) 28_455 41_444
S1 Ba1 S2 74.48(5) . 20_465
S1 Ba1 S2 156.46(5) 28_455 20_465
S2 Ba1 S2 108.76(6) 41_444 20_465
S1 Ba1 S2 72.99(5) . 21_554
S1 Ba1 S2 87.42(6) 28_455 21_554
S2 Ba1 S2 130.53(4) 41_444 21_554
S2 Ba1 S2 72.72(6) 20_465 21_554
S1 Ba1 S2 87.42(6) . 46_455
S1 Ba1 S2 72.99(5) 28_455 46_455
S2 Ba1 S2 72.72(6) 41_444 46_455
S2 Ba1 S2 130.53(4) 20_465 46_455
S2 Ba1 S2 144.74(6) 21_554 46_455
S1 Ba1 Ag1B 56.13(3) . 37_544
S1 Ba1 Ag1B 56.13(3) 28_455 37_544
S2 Ba1 Ag1B 125.62(3) 41_444 37_544
S2 Ba1 Ag1B 125.62(3) 20_465 37_544
S2 Ba1 Ag1B 72.37(3) 21_554 37_544
S2 Ba1 Ag1B 72.37(3) 46_455 37_544
S1 Ba1 S2 131.97(6) . 2_664
S1 Ba1 S2 94.34(3) 28_455 2_664
S2 Ba1 S2 67.11(2) 41_444 2_664
S2 Ba1 S2 67.11(2) 20_465 2_664
S2 Ba1 S2 68.95(5) 21_554 2_664
S2 Ba1 S2 139.79(5) 46_455 2_664
Ag1B Ba1 S2 131.91(3) 37_544 2_664
S1 Ba1 S2 94.34(3) . 27_645
S1 Ba1 S2 131.97(6) 28_455 27_645
S2 Ba1 S2 67.11(2) 41_444 27_645
S2 Ba1 S2 67.11(2) 20_465 27_645
S2 Ba1 S2 139.79(5) 21_554 27_645
S2 Ba1 S2 68.95(5) 46_455 27_645
Ag1B Ba1 S2 131.91(3) 37_544 27_645
S2 Ba1 S2 96.18(6) 2_664 27_645
S1 Ba1 Ag1B 133.10(16) . 21_554
S1 Ba1 Ag1B 52.80(15) 28_455 21_554
S2 Ba1 Ag1B 69.54(18) 41_444 21_554
S2 Ba1 Ag1B 105.50(18) 20_465 21_554
S2 Ba1 Ag1B 63.0(2) 21_554 21_554
S2 Ba1 Ag1B 119.8(2) 46_455 21_554
Ag1B Ba1 Ag1B 94.047(10) 37_544 21_554
S2 Ba1 Ag1B 42.80(10) 2_664 21_554
S2 Ba1 Ag1B 129.75(9) 27_645 21_554
S1 Ba1 Ag1B 52.80(15) . 46_455
S1 Ba1 Ag1B 133.10(16) 28_455 46_455
S2 Ba1 Ag1B 105.50(18) 41_444 46_455
S2 Ba1 Ag1B 69.54(18) 20_465 46_455
S2 Ba1 Ag1B 119.8(2) 21_554 46_455
S2 Ba1 Ag1B 63.0(2) 46_455 46_455
Ag1B Ba1 Ag1B 94.047(10) 37_544 46_455
S2 Ba1 Ag1B 129.75(9) 2_664 46_455
S2 Ba1 Ag1B 42.80(10) 27_645 46_455
Ag1B Ba1 Ag1B 171.906(19) 21_554 46_455
S1 Ba1 Ag1A 119.72(18) . 21_554
S1 Ba1 Ag1A 65.13(16) 28_455 21_554
S2 Ba1 Ag1A 83.76(18) 41_444 21_554
S2 Ba1 Ag1A 91.72(17) 20_465 21_554
S2 Ba1 Ag1A 47.17(19) 21_554 21_554
S2 Ba1 Ag1A 136.1(2) 46_455 21_554
Ag1B Ba1 Ag1A 93.874(10) 37_544 21_554
S2 Ba1 Ag1A 38.29(3) 2_664 21_554
S2 Ba1 Ag1A 134.00(4) 27_645 21_554
Ag1B Ba1 Ag1A 17.4(3) 21_554 21_554
Ag1B Ba1 Ag1A 160.8(3) 46_455 21_554
S1 Sn1 S2 111.74(4) . .
S1 Sn1 S2 111.74(4) . 6_566
S2 Sn1 S2 107.11(5) . 6_566
S1 Sn1 S2 111.74(4) . 12_664
S2 Sn1 S2 107.11(5) . 12_664
S2 Sn1 S2 107.11(5) 6_566 12_664
S1 Sn1 Ag1B 61.58(17) . 17
S2 Sn1 Ag1B 121.5(2) . 17
S2 Sn1 Ag1B 50.38(16) 6_566 17
S2 Sn1 Ag1B 130.07(16) 12_664 17
S1 Sn1 Ag1B 61.58(17) . 37_544
S2 Sn1 Ag1B 130.07(16) . 37_544
S2 Sn1 Ag1B 121.5(2) 6_566 37_544
S2 Sn1 Ag1B 50.38(16) 12_664 37_544
Ag1B Sn1 Ag1B 99.2(2) 17 37_544
S1 Sn1 Ag1B 61.58(17) . 46_455
S2 Sn1 Ag1B 50.38(16) . 46_455
S2 Sn1 Ag1B 130.07(16) 6_566 46_455
S2 Sn1 Ag1B 121.5(2) 12_664 46_455
Ag1B Sn1 Ag1B 99.2(2) 17 46_455
Ag1B Sn1 Ag1B 99.2(2) 37_544 46_455
S1 Sn1 Ag1A 74.99(16) . 17
S2 Sn1 Ag1A 106.17(19) . 17
S2 Sn1 Ag1A 40.88(9) 6_566 17
S2 Sn1 Ag1A 139.94(10) 12_664 17
Ag1B Sn1 Ag1A 18.2(3) 17 17
Ag1B Sn1 Ag1A 117.4(2) 37_544 17
Ag1B Sn1 Ag1A 96.9(2) 46_455 17
S1 Sn1 Ag1A 74.99(17) . 46_455
S2 Sn1 Ag1A 40.88(9) . 46_455
S2 Sn1 Ag1A 139.94(10) 6_566 46_455
S2 Sn1 Ag1A 106.17(19) 12_664 46_455
Ag1B Sn1 Ag1A 117.4(2) 17 46_455
Ag1B Sn1 Ag1A 96.9(2) 37_544 46_455
Ag1B Sn1 Ag1A 18.2(3) 46_455 46_455
Ag1A Sn1 Ag1A 113.54(13) 17 46_455
S1 Sn1 Ag1A 74.99(16) . 37_544
S2 Sn1 Ag1A 139.94(10) . 37_544
S2 Sn1 Ag1A 106.17(19) 6_566 37_544
S2 Sn1 Ag1A 40.88(9) 12_664 37_544
Ag1B Sn1 Ag1A 96.9(2) 17 37_544
Ag1B Sn1 Ag1A 18.2(3) 37_544 37_544
Ag1B Sn1 Ag1A 117.4(2) 46_455 37_544
Ag1A Sn1 Ag1A 113.54(13) 17 37_544
Ag1A Sn1 Ag1A 113.54(14) 46_455 37_544
S1 Sn1 Ag1 82.362(10) . 6_566
S2 Sn1 Ag1 97.87(4) . 6_566
S2 Sn1 Ag1 37.97(4) 6_566 6_566
S2 Sn1 Ag1 143.04(4) 12_664 6_566
Ag1B Sn1 Ag1 27.8(2) 17 6_566
Ag1B Sn1 Ag1 126.93(4) 37_544 6_566
Ag1B Sn1 Ag1 95.4(2) 46_455 6_566
Ag1A Sn1 Ag1 9.6(2) 17 6_566
Ag1A Sn1 Ag1 110.54(18) 46_455 6_566
Ag1A Sn1 Ag1 122.13(8) 37_544 6_566
Ag1A Sn2 Ag1A 180.000(11) . 46_455
Ag1A Sn2 Ag1B 0.000(4) . .
Ag1A Sn2 Ag1B 180.000(7) 46_455 .
Ag1A Sn2 Ag1B 180.000(6) . 46_455
Ag1A Sn2 Ag1B 0.000(4) 46_455 46_455
Ag1B Sn2 Ag1B 180.000(4) . 46_455
Ag1A Sn2 S2 109.82(4) . 27_645
Ag1A Sn2 S2 70.18(4) 46_455 27_645
Ag1B Sn2 S2 109.82(4) . 27_645
Ag1B Sn2 S2 70.18(4) 46_455 27_645
Ag1A Sn2 S2 70.18(4) . 46_455
Ag1A Sn2 S2 109.82(4) 46_455 46_455
Ag1B Sn2 S2 70.18(4) . 46_455
Ag1B Sn2 S2 109.82(4) 46_455 46_455
S2 Sn2 S2 96.60(2) 27_645 46_455
Ag1A Sn2 S2 70.18(4) . 24_654
Ag1A Sn2 S2 109.82(4) 46_455 24_654
Ag1B Sn2 S2 70.18(4) . 24_654
Ag1B Sn2 S2 109.82(4) 46_455 24_654
S2 Sn2 S2 96.60(2) 27_645 24_654
S2 Sn2 S2 140.37(7) 46_455 24_654
Ag1A Sn2 S2 109.82(4) . .
Ag1A Sn2 S2 70.18(4) 46_455 .
Ag1B Sn2 S2 109.82(4) . .
Ag1B Sn2 S2 70.18(4) 46_455 .
S2 Sn2 S2 140.37(7) 27_645 .
S2 Sn2 S2 96.60(2) 46_455 .
S2 Sn2 S2 96.60(2) 24_654 .
Ag1A Sn2 Ag1B 70.43(4) . 30_455
Ag1A Sn2 Ag1B 109.57(4) 46_455 30_455
Ag1B Sn2 Ag1B 70.43(4) . 30_455
Ag1B Sn2 Ag1B 109.57(4) 46_455 30_455
S2 Sn2 Ag1B 41.51(4) 27_645 30_455
S2 Sn2 Ag1B 71.41(10) 46_455 30_455
S2 Sn2 Ag1B 95.26(12) 24_654 30_455
S2 Sn2 Ag1B 167.40(11) . 30_455
Ag1A Sn2 Ag1B 70.43(4) . 29_545
Ag1A Sn2 Ag1B 109.57(4) 46_455 29_545
Ag1B Sn2 Ag1B 70.43(3) . 29_545
Ag1B Sn2 Ag1B 109.57(4) 46_455 29_545
S2 Sn2 Ag1B 167.40(11) 27_645 29_545
S2 Sn2 Ag1B 95.26(12) 46_455 29_545
S2 Sn2 Ag1B 71.41(10) 24_654 29_545
S2 Sn2 Ag1B 41.51(4) . 29_545
Ag1B Sn2 Ag1B 140.87(7) 30_455 29_545
Ag1A Sn2 Ag1B 109.57(4) . 38_554
Ag1A Sn2 Ag1B 70.43(4) 46_455 38_554
Ag1B Sn2 Ag1B 109.57(4) . 38_554
Ag1B Sn2 Ag1B 70.43(3) 46_455 38_554
S2 Sn2 Ag1B 71.41(10) 27_645 38_554
S2 Sn2 Ag1B 167.40(11) 46_455 38_554
S2 Sn2 Ag1B 41.51(4) 24_654 38_554
S2 Sn2 Ag1B 95.26(12) . 38_554
Ag1B Sn2 Ag1B 96.44(2) 30_455 38_554
Ag1B Sn2 Ag1B 96.44(2) 29_545 38_554
Ag1A Sn2 Ag1B 109.57(4) . 37_544
Ag1A Sn2 Ag1B 70.43(4) 46_455 37_544
Ag1B Sn2 Ag1B 109.57(4) . 37_544
Ag1B Sn2 Ag1B 70.43(4) 46_455 37_544
S2 Sn2 Ag1B 95.26(12) 27_645 37_544
S2 Sn2 Ag1B 41.51(4) 46_455 37_544
S2 Sn2 Ag1B 167.40(11) 24_654 37_544
S2 Sn2 Ag1B 71.41(10) . 37_544
Ag1B Sn2 Ag1B 96.44(2) 30_455 37_544
Ag1B Sn2 Ag1B 96.44(2) 29_545 37_544
Ag1B Sn2 Ag1B 140.87(7) 38_554 37_544
Sn2 Ag1A Ag1B 180.000(5) . .
Sn2 Ag1A Ag1A 0.000(2) . 46_455
Ag1B Ag1A Ag1A 180.000(4) . 46_455
Sn2 Ag1A S2 93.5(4) . 46_455
Ag1B Ag1A S2 86.5(4) . 46_455
Ag1A Ag1A S2 93.5(4) 46_455 46_455
Sn2 Ag1A S2 93.5(4) . 24_654
Ag1B Ag1A S2 86.5(4) . 24_654
Ag1A Ag1A S2 93.5(4) 46_455 24_654
S2 Ag1A S2 172.9(7) 46_455 24_654
Sn2 Ag1A Ag1B 0.000(2) . 46_455
Ag1B Ag1A Ag1B 180.000(1) . 46_455
Ag1A Ag1A Ag1B 0.000(2) 46_455 46_455
S2 Ag1A Ag1B 93.5(4) 46_455 46_455
S2 Ag1A Ag1B 93.5(4) 24_654 46_455
Sn2 Ag1A S2 56.6(2) . 27_645
Ag1B Ag1A S2 123.4(2) . 27_645
Ag1A Ag1A S2 56.6(2) 46_455 27_645
S2 Ag1A S2 91.95(18) 46_455 27_645
S2 Ag1A S2 91.95(18) 24_654 27_645
Ag1B Ag1A S2 56.6(2) 46_455 27_645
Sn2 Ag1A S2 56.6(2) . .
Ag1B Ag1A S2 123.4(2) . .
Ag1A Ag1A S2 56.6(2) 46_455 .
S2 Ag1A S2 91.95(18) 46_455 .
S2 Ag1A S2 91.95(18) 24_654 .
Ag1B Ag1A S2 56.6(2) 46_455 .
S2 Ag1A S2 113.2(5) 27_645 .
Sn2 Ag1A Sn1 112.7(2) . 40_535
Ag1B Ag1A Sn1 67.3(2) . 40_535
Ag1A Ag1A Sn1 112.7(2) 46_455 40_535
S2 Ag1A Sn1 40.19(11) 46_455 40_535
S2 Ag1A Sn1 135.7(3) 24_654 40_535
Ag1B Ag1A Sn1 112.7(2) 46_455 40_535
S2 Ag1A Sn1 75.80(3) 27_645 40_535
S2 Ag1A Sn1 132.12(9) . 40_535
Ag1A Ag1B Sn2 0.000(2) . .
Ag1A Ag1B Ag1A 0.000(1) . 46_455
Sn2 Ag1B Ag1A 0.0 . 46_455
Ag1A Ag1B S2 67.6(3) . 24_654
Sn2 Ag1B S2 67.6(3) . 24_654
Ag1A Ag1B S2 67.6(3) 46_455 24_654
Ag1A Ag1B S2 67.6(3) . 46_455
Sn2 Ag1B S2 67.6(3) . 46_455
Ag1A Ag1B S2 67.6(3) 46_455 46_455
S2 Ag1B S2 135.1(6) 24_654 46_455
Ag1A Ag1B S1 121.9(2) . 40_535
Sn2 Ag1B S1 121.9(2) . 40_535
Ag1A Ag1B S1 121.9(2) 46_455 40_535
S2 Ag1B S1 117.30(10) 24_654 40_535
S2 Ag1B S1 86.83(9) 46_455 40_535
Ag1A Ag1B S1 121.9(2) . 13_545
Sn2 Ag1B S1 121.9(2) . 13_545
Ag1A Ag1B S1 121.9(2) 46_455 13_545
S2 Ag1B S1 86.83(9) 24_654 13_545
S2 Ag1B S1 117.30(10) 46_455 13_545
S1 Ag1B S1 116.2(5) 40_535 13_545
Ag1A Ag1B Ba1 180.000(2) . 13_545
Sn2 Ag1B Ba1 180.0 . 13_545
Ag1A Ag1B Ba1 180.000(1) 46_455 13_545
S2 Ag1B Ba1 112.4(3) 24_654 13_545
S2 Ag1B Ba1 112.4(3) 46_455 13_545
S1 Ag1B Ba1 58.1(2) 40_535 13_545
S1 Ag1B Ba1 58.1(2) 13_545 13_545
Ag1A Ag1B Sn1 94.5(2) . 40_535
Sn2 Ag1B Sn1 94.5(2) . 40_535
Ag1A Ag1B Sn1 94.5(2) 46_455 40_535
S2 Ag1B Sn1 140.4(2) 24_654 40_535
S2 Ag1B Sn1 44.70(4) 46_455 40_535
S1 Ag1B Sn1 42.28(7) 40_535 40_535
S1 Ag1B Sn1 131.1(3) 13_545 40_535
Ba1 Ag1B Sn1 85.5(2) 13_545 40_535
Sn1 S1 Ag1B 76.14(14) . 17
Sn1 S1 Ag1B 76.14(14) . 37_544
Ag1B S1 Ag1B 114.46(11) 17 37_544
Sn1 S1 Ag1B 76.14(14) . 46_455
Ag1B S1 Ag1B 114.46(11) 17 46_455
Ag1B S1 Ag1B 114.46(11) 37_544 46_455
Sn1 S1 Ba1 112.70(5) . .
Ag1B S1 Ba1 170.3(2) 17 .
Ag1B S1 Ba1 65.8(2) 37_544 .
Ag1B S1 Ba1 72.66(11) 46_455 .
Sn1 S1 Ba1 112.70(5) . 33_554
Ag1B S1 Ba1 65.8(2) 17 33_554
Ag1B S1 Ba1 72.66(11) 37_544 33_554
Ag1B S1 Ba1 170.3(2) 46_455 33_554
Ba1 S1 Ba1 106.06(6) . 33_554
Sn1 S1 Ba1 112.70(5) . 6_566
Ag1B S1 Ba1 72.66(11) 17 6_566
Ag1B S1 Ba1 170.3(2) 37_544 6_566
Ag1B S1 Ba1 65.8(2) 46_455 6_566
Ba1 S1 Ba1 106.06(6) . 6_566
Ba1 S1 Ba1 106.06(6) 33_554 6_566
Sn1 S1 Ag1A 68.43(9) . 17
Ag1B S1 Ag1A 14.9(3) 17 17
Ag1B S1 Ag1A 122.1(2) 37_544 17
Ag1B S1 Ag1A 99.82(19) 46_455 17
Ba1 S1 Ag1A 171.41(12) . 17
Ba1 S1 Ag1A 80.63(15) 33_554 17
Ba1 S1 Ag1A 66.40(6) 6_566 17
Sn1 S1 Ag1A 68.43(9) . 46_455
Ag1B S1 Ag1A 122.1(2) 17 46_455
Ag1B S1 Ag1A 99.82(19) 37_544 46_455
Ag1B S1 Ag1A 14.9(3) 46_455 46_455
Ba1 S1 Ag1A 66.40(6) . 46_455
Ba1 S1 Ag1A 171.40(12) 33_554 46_455
Ba1 S1 Ag1A 80.63(15) 6_566 46_455
Ag1A S1 Ag1A 107.29(9) 17 46_455
Sn1 S1 Ag1A 68.43(9) . 37_544
Ag1B S1 Ag1A 99.82(19) 17 37_544
Ag1B S1 Ag1A 14.9(3) 37_544 37_544
Ag1B S1 Ag1A 122.1(2) 46_455 37_544
Ba1 S1 Ag1A 80.63(15) . 37_544
Ba1 S1 Ag1A 66.40(6) 33_554 37_544
Ba1 S1 Ag1A 171.40(12) 6_566 37_544
Ag1A S1 Ag1A 107.29(9) 17 37_544
Ag1A S1 Ag1A 107.29(9) 46_455 37_544
Sn1 S1 Ag1 65.38(4) . 6_566
Ag1B S1 Ag1 21.4(2) 17 6_566
Ag1B S1 Ag1 124.9(2) 37_544 6_566
Ag1B S1 Ag1 93.39(12) 46_455 6_566
Ba1 S1 Ag1 165.707(14) . 6_566
Ba1 S1 Ag1 87.158(12) 33_554 6_566
Ba1 S1 Ag1 64.081(11) 6_566 6_566
Ag1A S1 Ag1 6.52(15) 17 6_566
Ag1A S1 Ag1 100.78(8) 46_455 6_566
Ag1A S1 Ag1 110.30(16) 37_544 6_566
Sn1 S2 Ag1A 98.9(2) . 46_455
Sn1 S2 Sn2 107.15(6) . .
Ag1A S2 Sn2 16.3(4) 46_455 .
Sn1 S2 Ag1B 84.92(16) . 46_455
Ag1A S2 Ag1B 26.0(4) 46_455 46_455
Sn2 S2 Ag1B 42.3(3) . 46_455
Sn1 S2 Ag1A 113.18(12) . .
Ag1A S2 Ag1A 29.8(6) 46_455 .
Sn2 S2 Ag1A 13.6(2) . .
Ag1B S2 Ag1A 55.8(4) 46_455 .
Sn1 S2 Ba1 91.07(5) . 17
Ag1A S2 Ba1 155.1(2) 46_455 17
Sn2 S2 Ba1 159.95(7) . 17
Ag1B S2 Ba1 135.0(3) 46_455 17
Ag1A S2 Ba1 155.36(15) . 17
Sn1 S2 Ba1 88.51(5) . 45_544
Ag1A S2 Ba1 101.9(3) 46_455 45_544
Sn2 S2 Ba1 87.90(5) . 45_544
Ag1B S2 Ba1 123.4(2) 46_455 45_544
Ag1A S2 Ba1 76.3(2) . 45_544
Ba1 S2 Ba1 101.16(5) 17 45_544
Sn1 S2 Ba1 131.85(6) . 2_665
Ag1A S2 Ba1 78.81(11) 46_455 2_665
Sn2 S2 Ba1 83.95(4) . 2_665
Ag1B S2 Ba1 72.50(7) 46_455 2_665
Ag1A S2 Ba1 88.58(10) . 2_665
Ba1 S2 Ba1 77.53(4) 17 2_665
Ba1 S2 Ba1 139.42(5) 45_544 2_665
Sn1 S2 Ag1B 118.56(7) . .
Ag1A S2 Ag1B 45.0(4) 46_455 .
Sn2 S2 Ag1B 28.77(15) . .
Ag1B S2 Ag1B 71.0(4) 46_455 .
Ag1A S2 Ag1B 15.2(3) . .
Ba1 S2 Ag1B 144.56(13) 17 .
Ba1 S2 Ag1B 63.55(12) 45_544 .
Ba1 S2 Ag1B 93.84(7) 2_665 .
Sn1 S2 Ag1B 122.51(10) . 29_545
Ag1A S2 Ag1B 128.0(3) 46_455 29_545
Sn2 S2 Ag1B 112.82(8) . 29_545
Ag1B S2 Ag1B 150.7(3) 46_455 29_545
Ag1A S2 Ag1B 100.0(2) . 29_545
Ba1 S2 Ag1B 61.05(11) 17 29_545
Ba1 S2 Ag1B 54.66(17) 45_544 29_545
Ba1 S2 Ag1B 92.56(15) 2_665 29_545
Ag1B S2 Ag1B 85.5(2) . 29_545
Sn1 S2 Ag1A 127.41(8) . 29_545
Ag1A S2 Ag1A 129.8(3) 46_455 29_545
Sn2 S2 Ag1A 116.27(6) . 29_545
Ag1B S2 Ag1A 147.64(17) 46_455 29_545
Ag1A S2 Ag1A 104.5(3) . 29_545
Ba1 S2 Ag1A 54.00(7) 17 29_545
Ba1 S2 Ag1A 65.87(12) 45_544 29_545
Ba1 S2 Ag1A 82.47(11) 2_665 29_545
Ag1B S2 Ag1A 91.03(15) . 29_545
Ag1B S2 Ag1A 11.2(2) 29_545 29_545

loop_
_geom_bond_atom_site_label_1
_geom_bond_atom_site_label_2
_geom_bond_distance
_geom_bond_site_symmetry_2
Ba1 S1 3.1530(12) .
Ba1 S1 3.1531(12) 28_455
Ba1 S2 3.2068(17) 41_444
Ba1 S2 3.2068(17) 20_465
Ba1 S2 3.3146(17) 21_554
Ba1 S2 3.3146(17) 46_455
Ba1 Ag1B 3.386(14) 37_544
Ba1 S2 3.5028(17) 2_664
Ba1 S2 3.5028(17) 27_645
Ba1 Ag1B 3.69522(17) 21_554
Ba1 Ag1B 3.69522(17) 46_455
Ba1 Ag1A 3.860(4) 21_554
Sn1 S1 2.359(3) .
Sn1 S2 2.4037(17) .
Sn1 S2 2.4037(17) 6_566
Sn1 S2 2.4037(16) 12_664
Sn1 Ag1B 3.4041(12) 17
Sn1 Ag1B 3.4041(12) 37_544
Sn1 Ag1B 3.4041(12) 46_455
Sn1 Ag1A 3.680(6) 17
Sn1 Ag1A 3.680(6) 46_455
Sn1 Ag1A 3.680(6) 37_544
Sn1 Ag1 4.01676(11) 6_566
Sn2 Ag1A 0.726(15) .
Sn2 Ag1A 0.726(15) 46_455
Sn2 Ag1B 1.881(14) .
Sn2 Ag1B 1.881(14) 46_455
Sn2 S2 2.5865(17) 27_645
Sn2 S2 2.5865(17) 46_455
Sn2 S2 2.5865(17) 24_654
Sn2 S2 2.5865(17) .
Sn2 Ag1B 5.503(10) 30_455
Sn2 Ag1B 5.503(10) 29_545
Sn2 Ag1B 5.503(10) 38_554
Sn2 Ag1B 5.503(10) 37_544
Ag1A Ag1B 1.16(2) .
Ag1A Ag1A 1.45(3) 46_455
Ag1A S2 2.4380(19) 46_455
Ag1A S2 2.4380(19) 24_654
Ag1A Ag1B 2.61(2) 46_455
Ag1A S2 2.914(8) 27_645
Ag1A S2 2.914(8) .
Ag1A Sn1 3.680(6) 40_535
Ag1B Ag1A 2.61(2) 46_455
Ag1B S2 2.633(6) 24_654
Ag1B S2 2.633(6) 46_455
Ag1B S1 3.084(8) 40_535
Ag1B S1 3.084(8) 13_545
Ag1B Ba1 3.387(14) 13_545
Ag1B Sn1 3.4041(12) 40_535
S1 Ag1B 3.084(8) 17
S1 Ag1B 3.084(8) 37_544
S1 Ag1B 3.084(8) 46_455
S1 Ba1 3.1531(12) 33_554
S1 Ba1 3.1531(12) 6_566
S1 Ag1A 3.822(11) 17
S1 Ag1A 3.822(11) 46_455
S1 Ag1A 3.822(11) 37_544
S1 Ag1 4.3794(12) 6_566
S2 Ag1A 2.438(2) 46_455
S2 Ag1B 2.633(6) 46_455
S2 Ba1 3.2068(17) 17
S2 Ba1 3.3146(17) 45_544
S2 Ba1 3.5028(17) 2_665
S2 Ag1B 3.957(9) 29_545
S2 Ag1A 4.743(11) 29_545
